data_7045781
loop_
_publ_author_name
'Solea, Atena B.'
'Wohlhauser, Tobie'
'Abbasi, Parisa'
'Mongbanziama, Yvan'
'Crochet, Aurelien'
'Fromm, Katharina M.'
'Novitchi, Ghenadie'
'Train, Cyrille'
'Pilkington, Melanie'
'Mamula, Olimpia'

_publ_section_title
;
 Versatile synthesis of chiral 6-oxoverdazyl radical ligands - new
 building blocks for multifunctional molecule-based magnets.
;
_journal_issue 14
_journal_name_full 'Dalton transactions (Cambridge, England : 2003)'
_journal_page_first 4785
_journal_page_last 4789
_journal_paper_doi 10.1039/c8dt00840j
_journal_volume 47
_journal_year 2018
_chemical_absolute_configuration syn
_chemical_formula_moiety 'C13 H15 N O'
_chemical_formula_sum 'C13 H15 N O'
_chemical_formula_weight 201.26
_chemical_name_systematic (6R,8R)-7,7-dimethyl-5,6,7,8-tetrahydro-6,8-methanoisoquinoline-3-carbaldehyde
_space_group_crystal_system tetragonal
_space_group_IT_number 96
_space_group_name_Hall 'P 4nw 2abw'
_space_group_name_H-M_alt 'P 43 21 2'
_symmetry_cell_setting tetragonal
_symmetry_Int_Tables_number 96
_symmetry_space_group_name_Hall 'P 4nw 2abw'
_symmetry_space_group_name_H-M 'P 43 21 2'
_atom_sites_solution_hydrogens geom
_audit_creation_method SHELXL-2014/7
_audit_update_record
;
2017-12-14 deposited with the CCDC.
2018-03-06 downloaded from the CCDC.
;
_cell_angle_alpha 90
_cell_angle_beta 90
_cell_angle_gamma 90
_cell_formula_units_Z 8
_cell_length_a 7.5168(4)
_cell_length_b 7.5168(4)
_cell_length_c 39.316(2)
_cell_measurement_reflns_used 8511
_cell_measurement_temperature 200(2)
_cell_measurement_theta_max 23.78
_cell_measurement_theta_min 2.07
_cell_volume 2221.4(2)
_computing_structure_refinement 'SHELXL-2014/7 (Sheldrick, 2014)'
_diffrn_ambient_temperature 200(2)
_diffrn_measured_fraction_theta_full 0.999
_diffrn_measured_fraction_theta_max 0.998
_diffrn_measurement_device '2-circle diffractometer'
_diffrn_measurement_device_type 'STOE IPDS II'
_diffrn_measurement_method 'rotation method, \w scans'
_diffrn_radiation_probe x-ray
_diffrn_radiation_type MoK\a
_diffrn_radiation_wavelength 0.71073
_diffrn_reflns_av_R_equivalents 0.1169
_diffrn_reflns_av_unetI/netI 0.0331
_diffrn_reflns_Laue_measured_fraction_full 0.999
_diffrn_reflns_Laue_measured_fraction_max 0.998
_diffrn_reflns_limit_h_max 8
_diffrn_reflns_limit_h_min -8
_diffrn_reflns_limit_k_max 8
_diffrn_reflns_limit_k_min -8
_diffrn_reflns_limit_l_max 46
_diffrn_reflns_limit_l_min -46
_diffrn_reflns_number 28194
_diffrn_reflns_point_group_measured_fraction_full 1.000
_diffrn_reflns_point_group_measured_fraction_max 0.999
_diffrn_reflns_theta_full 25.156
_diffrn_reflns_theta_max 25.156
_diffrn_reflns_theta_min 2.072
_diffrn_source 'sealed X-ray tube, 12x0.4 mm long-fine focus'
_exptl_absorpt_coefficient_mu 0.076
_exptl_absorpt_correction_T_max 0.9911
_exptl_absorpt_correction_T_min 0.9543
_exptl_absorpt_correction_type integration
_exptl_absorpt_process_details
;
STOE X-Red32, absorption correction by Gaussian integration, analogous to
P. Coppens, "The Evaluation of Absorption and Extinction in Single-Crystal
Structure Analysis", published in
F. R. Ahmed (Editor), "Crystallographic Computing",
Munksgaard, Copenhagen (1970), 255 - 270
;
_exptl_crystal_colour yellow
_exptl_crystal_density_diffrn 1.204
_exptl_crystal_description cube
_exptl_crystal_F_000 864
_exptl_crystal_recrystallization_method ethylacetate
_exptl_crystal_size_max 0.130
_exptl_crystal_size_mid 0.120
_exptl_crystal_size_min 0.110
_refine_diff_density_max 0.205
_refine_diff_density_min -0.183
_refine_diff_density_rms 0.071
_refine_ls_abs_structure_details
;
 Refined as an inversion twin.
The Flack parameter was meaningless, -3(5), and has been erased.
;
_refine_ls_extinction_coef 0.020(5)
_refine_ls_extinction_expression Fc^*^=kFc[1+0.001xFc^2^\l^3^/sin(2\q)]^-1/4^
_refine_ls_extinction_method 'SHELXL-2014/7 (Sheldrick 2014'
_refine_ls_goodness_of_fit_ref 1.384
_refine_ls_hydrogen_treatment constr
_refine_ls_matrix_type full
_refine_ls_number_parameters 140
_refine_ls_number_reflns 1977
_refine_ls_number_restraints 0
_refine_ls_restrained_S_all 1.384
_refine_ls_R_factor_all 0.0797
_refine_ls_R_factor_gt 0.0507
_refine_ls_shift/su_max 0.000
_refine_ls_shift/su_mean 0.000
_refine_ls_structure_factor_coef Fsqd
_refine_ls_weighting_details
'w=exp[3.0000(sin\q/\l)^2^)]/[\s^2^(Fo^2^)+(0.0892P)^2^+0.0400] where P=(0.1000Fo^2^+0.9000Fc^2^)'
_refine_ls_weighting_scheme calc
_refine_ls_wR_factor_gt 0.1283
_refine_ls_wR_factor_ref 0.1564
_reflns_Friedel_coverage 0.563
_reflns_Friedel_fraction_full 1.001
_reflns_Friedel_fraction_max 1.000
_reflns_number_gt 1336
_reflns_number_total 1977
_reflns_threshold_expression 'I > 2\s(I)'
_cod_data_source_file c8dt00840j2.cif
_cod_data_source_block 45-ald
_cod_depositor_comments 'Adding full bibliography for 7045778--7045781.cif.'
_cod_original_cell_volume 2221.4(3)
_cod_database_code 7045781
_shelx_shelxl_version_number 2014/7
_shelx_space_group_comment
;
The symmetry employed for this shelxl refinement is uniquely defined
by the following loop, which should always be used as a source of
symmetry information in preference to the above space-group names.
They are only intended as comments.
;
_shelx_estimated_absorpt_t_min 0.990
_shelx_estimated_absorpt_t_max 0.992

loop_
_space_group_symop_operation_xyz
'x, y, z'
'-y+1/2, x+1/2, z+3/4'
'-x, -y, z+1/2'
'y+1/2, -x+1/2, z+1/4'
'x+1/2, -y+1/2, -z+1/4'
'y, x, -z'
'-x+1/2, y+1/2, -z+3/4'
'-y, -x, -z+1/2'

loop_
_atom_site_label
_atom_site_type_symbol
_atom_site_fract_x
_atom_site_fract_y
_atom_site_fract_z
_atom_site_U_iso_or_equiv
_atom_site_adp_type
_atom_site_occupancy
_atom_site_site_symmetry_order
_atom_site_calc_flag
_atom_site_refinement_flags_posn
_atom_site_refinement_flags_adp
C1 C 0.4848(6) -0.1973(6) 0.08465(11) 0.0834(11) Uani 1 1 d . .
H1 H 0.6044 -0.2012 0.0769 0.100 Uiso 1 1 calc R U
C2 C 0.3828(5) -0.0350(5) 0.07750(9) 0.0660(9) Uani 1 1 d . .
C3 C 0.2113(5) -0.0106(5) 0.08916(9) 0.0662(9) Uani 1 1 d . .
H3 H 0.1563 -0.0993 0.1028 0.079 Uiso 1 1 calc R U
C4 C 0.1200(4) 0.1426(5) 0.08098(8) 0.0606(8) Uani 1 1 d . .
C5 C 0.2087(4) 0.2689(5) 0.06088(8) 0.0616(8) Uani 1 1 d . .
C6 C 0.3820(5) 0.2333(5) 0.05095(9) 0.0700(10) Uani 1 1 d . .
H6 H 0.4417 0.3205 0.0377 0.084 Uiso 1 1 calc R U
C7 C 0.1084(5) 0.4333(5) 0.05233(9) 0.0697(9) Uani 1 1 d . .
H7 H 0.1734 0.5241 0.0385 0.084 Uiso 1 1 calc R U
C8 C -0.0842(5) 0.3850(5) 0.04007(8) 0.0678(9) Uani 1 1 d . .
C9 C -0.1262(5) 0.3643(5) 0.07873(8) 0.0710(9) Uani 1 1 d . .
H9 H -0.2482 0.4023 0.0858 0.085 Uiso 1 1 calc R U
C10 C -0.0676(5) 0.1837(5) 0.09192(9) 0.0698(10) Uani 1 1 d . .
H10A H -0.0746 0.1826 0.1171 0.084 Uiso 1 1 calc R U
H10B H -0.1488 0.0907 0.0831 0.084 Uiso 1 1 calc R U
C11 C 0.0228(6) 0.5003(6) 0.08587(11) 0.0814(11) Uani 1 1 d . .
H11A H 0.0936 0.4749 0.1065 0.098 Uiso 1 1 calc R U
H11B H -0.0165 0.6260 0.0852 0.098 Uiso 1 1 calc R U
C12 C -0.1112(5) 0.2254(6) 0.01717(9) 0.0745(11) Uani 1 1 d . .
H12A H -0.2383 0.1972 0.0159 0.112 Uiso 1 1 calc R U
H12B H -0.0465 0.1231 0.0265 0.112 Uiso 1 1 calc R U
H12C H -0.0661 0.2524 -0.0056 0.112 Uiso 1 1 calc R U
C13 C -0.1763(6) 0.5455(6) 0.02440(12) 0.0912(13) Uani 1 1 d . .
H13A H -0.1259 0.5691 0.0019 0.137 Uiso 1 1 calc R U
H13B H -0.1584 0.6496 0.0390 0.137 Uiso 1 1 calc R U
H13C H -0.3039 0.5213 0.0222 0.137 Uiso 1 1 calc R U
N1 N 0.4705(4) 0.0857(4) 0.05867(8) 0.0728(9) Uani 1 1 d . .
O1 O 0.4296(5) -0.3252(4) 0.09947(10) 0.1086(12) Uani 1 1 d . .

loop_
_atom_site_aniso_label
_atom_site_aniso_U_11
_atom_site_aniso_U_22
_atom_site_aniso_U_33
_atom_site_aniso_U_23
_atom_site_aniso_U_13
_atom_site_aniso_U_12
C1 0.085(3) 0.076(3) 0.090(3) -0.001(2) -0.016(2) 0.010(2)
C2 0.065(2) 0.070(2) 0.0631(19) -0.0010(15) -0.0101(17) 0.0002(17)
C3 0.066(2) 0.072(2) 0.0605(18) 0.0066(16) -0.0051(16) -0.0056(18)
C4 0.0550(17) 0.071(2) 0.0558(16) 0.0017(15) 0.0009(15) -0.0055(16)
C5 0.0561(18) 0.068(2) 0.0609(19) 0.0000(16) -0.0004(15) -0.0019(16)
C6 0.059(2) 0.078(2) 0.073(2) 0.0073(18) 0.0036(17) -0.0029(18)
C7 0.064(2) 0.065(2) 0.080(2) 0.0067(17) 0.0018(18) -0.0019(17)
C8 0.062(2) 0.076(2) 0.0655(19) 0.0062(17) 0.0014(15) 0.0055(18)
C9 0.0612(19) 0.084(2) 0.0675(19) -0.0047(18) 0.0083(17) 0.0066(18)
C10 0.062(2) 0.087(2) 0.0607(18) 0.0053(17) 0.0070(16) -0.0034(18)
C11 0.081(3) 0.076(2) 0.087(3) -0.014(2) -0.001(2) 0.0023(19)
C12 0.069(2) 0.094(3) 0.0602(19) -0.0023(18) -0.0026(17) 0.001(2)
C13 0.082(3) 0.098(3) 0.094(3) 0.020(2) 0.005(2) 0.023(2)
N1 0.0619(17) 0.080(2) 0.0764(18) 0.0003(16) 0.0005(15) 0.0053(16)
O1 0.110(3) 0.080(2) 0.135(3) 0.0191(19) -0.036(2) 0.0047(18)

loop_
_atom_type_symbol
_atom_type_description
_atom_type_scat_dispersion_real
_atom_type_scat_dispersion_imag
_atom_type_scat_source
C C 0.0033 0.0016 'International Tables Vol C Tables 4.2.6.8 and 6.1.1.4'
H H 0.0000 0.0000 'International Tables Vol C Tables 4.2.6.8 and 6.1.1.4'
N N 0.0061 0.0033 'International Tables Vol C Tables 4.2.6.8 and 6.1.1.4'
O O 0.0106 0.0060 'International Tables Vol C Tables 4.2.6.8 and 6.1.1.4'

loop_
_geom_angle_atom_site_label_1
_geom_angle_atom_site_label_2
_geom_angle_atom_site_label_3
_geom_angle
O1 C1 C2 125.4(4)
O1 C1 H1 117.3
C2 C1 H1 117.3
N1 C2 C3 123.5(3)
N1 C2 C1 114.2(3)
C3 C2 C1 122.3(4)
C4 C3 C2 119.9(3)
C4 C3 H3 120.1
C2 C3 H3 120.1
C3 C4 C5 117.4(3)
C3 C4 C10 124.8(3)
C5 C4 C10 117.8(3)
C6 C5 C4 118.3(3)
C6 C5 C7 125.0(3)
C4 C5 C7 116.7(3)
N1 C6 C5 124.6(3)
N1 C6 H6 117.7
C5 C6 H6 117.7
C5 C7 C11 106.8(3)
C5 C7 C8 110.2(3)
C11 C7 C8 87.3(3)
C5 C7 H7 116.3
C11 C7 H7 116.3
C8 C7 H7 116.3
C12 C8 C13 109.1(3)
C12 C8 C9 118.3(3)
C13 C8 C9 112.4(3)
C12 C8 C7 119.3(3)
C13 C8 C7 111.1(3)
C9 C8 C7 84.9(2)
C10 C9 C11 108.7(3)
C10 C9 C8 111.3(3)
C11 C9 C8 88.0(3)
C10 C9 H9 115.3
C11 C9 H9 115.3
C8 C9 H9 115.3
C4 C10 C9 110.9(3)
C4 C10 H10A 109.5
C9 C10 H10A 109.5
C4 C10 H10B 109.5
C9 C10 H10B 109.5
H10A C10 H10B 108.0
C9 C11 C7 86.0(3)
C9 C11 H11A 114.3
C7 C11 H11A 114.3
C9 C11 H11B 114.3
C7 C11 H11B 114.3
H11A C11 H11B 111.5
C8 C12 H12A 109.5
C8 C12 H12B 109.5
H12A C12 H12B 109.5
C8 C12 H12C 109.5
H12A C12 H12C 109.5
H12B C12 H12C 109.5
C8 C13 H13A 109.5
C8 C13 H13B 109.5
H13A C13 H13B 109.5
C8 C13 H13C 109.5
H13A C13 H13C 109.5
H13B C13 H13C 109.5
C6 N1 C2 116.4(3)

loop_
_geom_bond_atom_site_label_1
_geom_bond_atom_site_label_2
_geom_bond_distance
C1 O1 1.199(5)
C1 C2 1.468(5)
C1 H1 0.9500
C2 N1 1.344(5)
C2 C3 1.380(5)
C3 C4 1.379(5)
C3 H3 0.9500
C4 C5 1.404(5)
C4 C10 1.506(5)
C5 C6 1.386(5)
C5 C7 1.486(5)
C6 N1 1.329(5)
C6 H6 0.9500
C7 C11 1.551(5)
C7 C8 1.568(5)
C7 H7 1.0000
C8 C12 1.514(6)
C8 C13 1.522(5)
C8 C9 1.560(5)
C9 C10 1.519(5)
C9 C11 1.542(6)
C9 H9 1.0000
C10 H10A 0.9900
C10 H10B 0.9900
C11 H11A 0.9900
C11 H11B 0.9900
C12 H12A 0.9800
C12 H12B 0.9800
C12 H12C 0.9800
C13 H13A 0.9800
C13 H13B 0.9800
C13 H13C 0.9800

loop_
_geom_torsion_atom_site_label_1
_geom_torsion_atom_site_label_2
_geom_torsion_atom_site_label_3
_geom_torsion_atom_site_label_4
_geom_torsion
O1 C1 C2 N1 -176.1(4)
O1 C1 C2 C3 3.6(6)
N1 C2 C3 C4 1.3(5)
C1 C2 C3 C4 -178.4(3)
C2 C3 C4 C5 -0.3(5)
C2 C3 C4 C10 179.5(3)
C3 C4 C5 C6 -0.9(5)
C10 C4 C5 C6 179.4(3)
C3 C4 C5 C7 -179.9(3)
C10 C4 C5 C7 0.3(4)
C4 C5 C6 N1 1.1(5)
C7 C5 C6 N1 -179.9(3)
C6 C5 C7 C11 -132.2(4)
C4 C5 C7 C11 46.8(4)
C6 C5 C7 C8 134.4(4)
C4 C5 C7 C8 -46.6(4)
C5 C7 C8 C12 -40.1(4)
C11 C7 C8 C12 -147.0(3)
C5 C7 C8 C13 -168.4(3)
C11 C7 C8 C13 84.7(3)
C5 C7 C8 C9 79.6(3)
C11 C7 C8 C9 -27.3(3)
C12 C8 C9 C10 38.9(4)
C13 C8 C9 C10 167.5(3)
C7 C8 C9 C10 -81.8(3)
C12 C8 C9 C11 148.2(3)
C13 C8 C9 C11 -83.3(4)
C7 C8 C9 C11 27.5(3)
C3 C4 C10 C9 179.5(3)
C5 C4 C10 C9 -0.8(4)
C11 C9 C10 C4 -46.7(4)
C8 C9 C10 C4 48.5(4)
C10 C9 C11 C7 84.0(3)
C8 C9 C11 C7 -27.8(3)
C5 C7 C11 C9 -82.7(3)
C8 C7 C11 C9 27.6(3)
C5 C6 N1 C2 -0.1(5)
C3 C2 N1 C6 -1.1(5)
C1 C2 N1 C6 178.6(3)
